data_4113317
loop_
_publ_author_name
'Seiji Ogo'
'Keiji Uehara'
'Tsutomu Abura'
'Yoshihito Watanabe'
'Shunichi Fukuzumi'

_publ_contact_author_address
;
    Department of Material and Life Science, Graduate School of Engineering,
 Osaka University, Suita, Osaka 565-0871, Japan
;
_publ_contact_author_email ' ogo@ap.chem.eng.osaka-u.ac.jp '
_publ_contact_author_fax ' +81-6-6879-7370  '
_publ_contact_author_name ' Seiji Ogo '
_publ_contact_author_phone '+81-6-6879-4140  '
_publ_section_title
;
 pH-Selective Synthesis and Structures of Alkynyl, Acyl, and Ketonyl
 Intermediates in Anti-Markovnikov and Markovnikov Hydrations of a
 Terminal Alkyne with a Water-Soluble Iridium Aqua Complex in Water
;
_journal_name_full 'Journal of the American Chemical Society'
_journal_page_first 16520
_journal_page_last 16527
_journal_paper_doi 10.1021/ja0473541
_journal_volume 126
_journal_year 2004
_chemical_formula_sum 'C28 H30 F6 Ir N2 O P'
_chemical_formula_weight 747.74
_space_group_IT_number 14
_symmetry_cell_setting monoclinic
_symmetry_Int_Tables_number 14
_symmetry_space_group_name_Hall '-P 2ybc'
_symmetry_space_group_name_H-M 'P 1 21/c 1'
_audit_creation_date 'Fri Aug 13 19:28:46 2004'
_audit_creation_method 'by teXsan'
_cell_angle_alpha 90
_cell_angle_beta 95.768(4)
_cell_angle_gamma 90
_cell_formula_units_Z 8
_cell_length_a 14.873(5)
_cell_length_b 12.882(4)
_cell_length_c 29.567(10)
_cell_measurement_reflns_used 11389
_cell_measurement_temperature 173.2
_cell_measurement_theta_max 27.5
_cell_measurement_theta_min 3.0
_cell_volume 5636(3)
_computing_cell_refinement CRYSTALCLEAR
_computing_data_collection CRYSTALCLEAR
_computing_data_reduction 'teXsan Ver. 1.11'
_computing_publication_material 'teXsan Ver. 1.11'
_computing_structure_refinement 'teXsan Ver. 1.10'
_computing_structure_solution SIR92
_diffrn_detector_area_resol_mean 14.63
_diffrn_measured_fraction_theta_full 0.9962
_diffrn_measured_fraction_theta_max 0.9962
_diffrn_measurement_device_type 'Rigaku/MSC Mercury CCD'
_diffrn_measurement_method \w
_diffrn_radiation_type 'Mo K\a'
_diffrn_radiation_wavelength 0.7107
_diffrn_reflns_av_R_equivalents 0.063
_diffrn_reflns_limit_h_max 18
_diffrn_reflns_limit_h_min -19
_diffrn_reflns_limit_k_max 16
_diffrn_reflns_limit_k_min -16
_diffrn_reflns_limit_l_max 38
_diffrn_reflns_limit_l_min -36
_diffrn_reflns_number 45028
_diffrn_reflns_theta_full 27.49
_diffrn_reflns_theta_max 27.49
_exptl_absorpt_coefficient_mu 4.872
_exptl_absorpt_correction_T_max 0.600
_exptl_absorpt_correction_T_min 0.411
_exptl_absorpt_correction_type integration
_exptl_absorpt_process_details Coppens_numerical
_exptl_crystal_colour Orange
_exptl_crystal_density_diffrn 1.762
_exptl_crystal_description Platelet
_exptl_crystal_size_max 0.200
_exptl_crystal_size_mid 0.180
_exptl_crystal_size_min 0.150
_refine_diff_density_max 5.36
_refine_diff_density_min -3.41
_refine_ls_extinction_method none
_refine_ls_goodness_of_fit_ref 0.915
_refine_ls_hydrogen_treatment noref
_refine_ls_number_parameters 703
_refine_ls_number_reflns 12891
_refine_ls_R_factor_gt 0.0449
_refine_ls_shift/su_max 0.0015
_refine_ls_structure_factor_coef Fsqd
_refine_ls_weighting_details 'w = 1/[\s^2^(Fo^2^) + (0.02000(Max(Fo^2^,0) + 2Fc^2^)/3)^2^]'
_refine_ls_weighting_scheme calc
_refine_ls_wR_factor_ref 0.0982
_reflns_number_gt 8213
_reflns_number_total 12891
_reflns_threshold_expression F^2^>2.0\s(F^2^)
_cod_data_source_file ja0473541si20040818_064317.cif
_cod_data_source_block '_acyl'
_cod_original_cell_volume 5635(3)
_cod_original_formula_sum 'C28 H30 F6 Ir N2 O P '
_cod_database_code 4113317

loop_
_symmetry_equiv_pos_as_xyz
x,y,z
-x,1/2+y,1/2-z
-x,-y,-z
x,1/2-y,1/2+z

loop_
_atom_site_label
_atom_site_type_symbol
_atom_site_fract_x
_atom_site_fract_y
_atom_site_fract_z
_atom_site_U_iso_or_equiv
_atom_site_adp_type
_atom_site_occupancy
_atom_site_calc_flag
Ir(1) Ir -0.39734(2) -0.16185(2) -0.356315(8) 0.02234(7) Uani 1.00 d
Ir(2) Ir -0.10651(2) -0.16886(2) -0.127650(9) 0.02364(7) Uani 1.00 d
P(1) P -0.3719(1) -0.1972(2) -0.02489(8) 0.0402(6) Uani 1.00 d
P(2) P -0.0817(2) -0.6659(2) -0.13132(10) 0.0578(8) Uani 1.00 d
F(1) F -0.4139(4) -0.0946(4) -0.0058(2) 0.074(2) Uani 1.00 d
F(2) F -0.4395(4) -0.2648(5) 0.0008(2) 0.087(2) Uani 1.00 d
F(3) F -0.3290(5) -0.2988(5) -0.0432(2) 0.088(2) Uani 1.00 d
F(4) F -0.3039(3) -0.1303(5) -0.0507(2) 0.072(2) Uani 1.00 d
F(5) F -0.3003(4) -0.2016(4) 0.0187(2) 0.059(2) Uani 1.00 d
F(6) F -0.4416(4) -0.1896(6) -0.0688(2) 0.089(2) Uani 1.00 d
F(7) F -0.1528(4) -0.7579(4) -0.1371(2) 0.070(2) Uani 1.00 d
F(8) F -0.0045(5) -0.7493(6) -0.1270(3) 0.136(3) Uani 1.00 d
F(9) F -0.0109(5) -0.5761(6) -0.1205(3) 0.119(3) Uani 1.00 d
F(10) F -0.1616(4) -0.5840(4) -0.1335(2) 0.065(2) Uani 1.00 d
F(11) F -0.0884(5) -0.6727(4) -0.0770(2) 0.088(2) Uani 1.00 d
F(12) F -0.0800(6) -0.6601(6) -0.1832(2) 0.136(4) Uani 1.00 d
O(1) O -0.3366(4) -0.2452(4) -0.2692(2) 0.045(2) Uani 1.00 d
O(2) O 0.0764(3) -0.0969(4) -0.1148(2) 0.039(2) Uani 1.00 d
N(1) N -0.5050(4) -0.2457(4) -0.3873(2) 0.027(2) Uani 1.00 d
N(2) N -0.3368(4) -0.3001(4) -0.3733(2) 0.024(2) Uani 1.00 d
N(3) N -0.1023(4) -0.0707(4) -0.0720(2) 0.024(2) Uani 1.00 d
N(4) N -0.1108(4) -0.2711(4) -0.0731(2) 0.026(2) Uani 1.00 d
C(1) C -0.4048(5) -0.2364(5) -0.2961(3) 0.032(2) Uani 1.00 d
C(2) C -0.4928(6) -0.2840(6) -0.2817(3) 0.038(2) Uani 1.00 d
C(3) C -0.5516(6) -0.2021(6) -0.2621(3) 0.040(2) Uani 1.00 d
C(4) C -0.5156(6) -0.1429(7) -0.2246(3) 0.050(3) Uani 1.00 d
C(5) C -0.5683(8) -0.0667(8) -0.2070(3) 0.063(3) Uani 1.00 d
C(6) C -0.6543(8) -0.0459(8) -0.2255(4) 0.067(4) Uani 1.00 d
C(7) C -0.6895(7) -0.1036(10) -0.2617(4) 0.072(4) Uani 1.00 d
C(8) C -0.6393(6) -0.1821(8) -0.2805(3) 0.056(3) Uani 1.00 d
C(9) C -0.5906(5) -0.2111(6) -0.3946(3) 0.039(2) Uani 1.00 d
C(10) C -0.6584(5) -0.2661(8) -0.4182(3) 0.051(3) Uani 1.00 d
C(11) C -0.6388(6) -0.3624(7) -0.4357(3) 0.048(3) Uani 1.00 d
C(12) C -0.5515(5) -0.4003(6) -0.4286(3) 0.038(2) Uani 1.00 d
C(13) C -0.4861(5) -0.3423(5) -0.4042(2) 0.026(2) Uani 1.00 d
C(14) C -0.3916(5) -0.3737(5) -0.3946(2) 0.025(2) Uani 1.00 d
C(15) C -0.3577(5) -0.4700(5) -0.4053(3) 0.036(2) Uani 1.00 d
C(16) C -0.2690(6) -0.4907(6) -0.3938(3) 0.040(2) Uani 1.00 d
C(17) C -0.2122(5) -0.4172(6) -0.3729(3) 0.036(2) Uani 1.00 d
C(18) C -0.2489(5) -0.3232(6) -0.3628(3) 0.034(2) Uani 1.00 d
C(19) C -0.4109(5) -0.0170(5) -0.3991(2) 0.033(2) Uani 1.00 d
C(20) C -0.3210(5) -0.0458(5) -0.3951(3) 0.032(2) Uani 1.00 d
C(21) C -0.2887(5) -0.0479(5) -0.3480(3) 0.030(2) Uani 1.00 d
C(22) C -0.3603(5) -0.0145(5) -0.3223(2) 0.029(2) Uani 1.00 d
C(23) C -0.4392(5) -0.0006(5) -0.3541(2) 0.029(2) Uani 1.00 d
C(24) C -0.4723(7) -0.0027(7) -0.4422(3) 0.057(3) Uani 1.00 d
C(25) C -0.2625(6) -0.0688(7) -0.4323(3) 0.052(3) Uani 1.00 d
C(26) C -0.1928(6) -0.0623(6) -0.3270(3) 0.052(3) Uani 1.00 d
C(27) C -0.3521(6) 0.0090(6) -0.2726(3) 0.047(3) Uani 1.00 d
C(28) C -0.5261(6) 0.0452(6) -0.3429(3) 0.049(3) Uani 1.00 d
C(29) C 0.0304(5) -0.1731(6) -0.1167(2) 0.029(2) Uani 1.00 d
C(30) C 0.0788(6) -0.2798(7) -0.1131(4) 0.056(3) Uani 1.00 d
C(31) C 0.1781(6) -0.2769(6) -0.1081(4) 0.050(3) Uani 1.00 d
C(32) C 0.2196(7) -0.2684(7) -0.1493(4) 0.066(4) Uani 1.00 d
C(33) C 0.3108(8) -0.2595(8) -0.1499(4) 0.071(4) Uani 1.00 d
C(34) C 0.3643(7) -0.2580(7) -0.1077(5) 0.076(4) Uani 1.00 d
C(35) C 0.3268(7) -0.2654(7) -0.0683(4) 0.062(3) Uani 1.00 d
C(36) C 0.2327(8) -0.2744(7) -0.0695(5) 0.079(4) Uani 1.00 d
C(37) C -0.1015(5) 0.0332(6) -0.0743(3) 0.031(2) Uani 1.00 d
C(38) C -0.1090(5) 0.0962(6) -0.0371(3) 0.035(2) Uani 1.00 d
C(39) C -0.1183(5) 0.0507(6) 0.0043(3) 0.036(2) Uani 1.00 d
C(40) C -0.1157(5) -0.0552(6) 0.0080(3) 0.031(2) Uani 1.00 d
C(41) C -0.1083(5) -0.1143(6) -0.0311(3) 0.028(2) Uani 1.00 d
C(42) C -0.1041(5) -0.2277(6) -0.0306(3) 0.028(2) Uani 1.00 d
C(43) C -0.0953(6) -0.2900(6) 0.0078(2) 0.035(2) Uani 1.00 d
C(44) C -0.0937(6) -0.3962(7) 0.0032(3) 0.043(3) Uani 1.00 d
C(45) C -0.1052(6) -0.4385(6) -0.0392(3) 0.041(3) Uani 1.00 d
C(46) C -0.1122(5) -0.3745(6) -0.0768(3) 0.032(2) Uani 1.00 d
C(47) C -0.2264(5) -0.1008(6) -0.1699(2) 0.032(2) Uani 1.00 d
C(48) C -0.2341(5) -0.2098(6) -0.1718(2) 0.032(2) Uani 1.00 d
C(49) C -0.1545(6) -0.2517(6) -0.1896(3) 0.036(2) Uani 1.00 d
C(50) C -0.1014(5) -0.1665(6) -0.2013(2) 0.032(2) Uani 1.00 d
C(51) C -0.1412(5) -0.0734(6) -0.1870(2) 0.029(2) Uani 1.00 d
C(52) C -0.2910(6) -0.0256(8) -0.1528(3) 0.054(3) Uani 1.00 d
C(53) C -0.3089(6) -0.2753(8) -0.1572(3) 0.058(3) Uani 1.00 d
C(54) C -0.1426(7) -0.3628(7) -0.2034(3) 0.062(3) Uani 1.00 d
C(55) C -0.0173(6) -0.1703(8) -0.2264(3) 0.058(3) Uani 1.00 d
C(56) C -0.1096(6) 0.0345(6) -0.1975(3) 0.048(3) Uani 1.00 d
H(1) H -0.5269 -0.3160 -0.3082 0.0460 Uiso 1.00 calc
H(2) H -0.4795 -0.3387 -0.2601 0.0460 Uiso 1.00 calc
H(3) H -0.4541 -0.1568 -0.2108 0.0589 Uiso 1.00 calc
H(4) H -0.5418 -0.0251 -0.1807 0.0753 Uiso 1.00 calc
H(5) H -0.6894 0.0091 -0.2131 0.0768 Uiso 1.00 calc
H(6) H -0.7520 -0.0910 -0.2749 0.0880 Uiso 1.00 calc
H(7) H -0.6657 -0.2243 -0.3066 0.0698 Uiso 1.00 calc
H(8) H -0.6042 -0.1433 -0.3823 0.0468 Uiso 1.00 calc
H(9) H -0.7196 -0.2384 -0.4230 0.0591 Uiso 1.00 calc
H(10) H -0.6853 -0.4037 -0.4530 0.0557 Uiso 1.00 calc
H(11) H -0.5364 -0.4676 -0.4406 0.0455 Uiso 1.00 calc
H(12) H -0.3973 -0.5221 -0.4208 0.0423 Uiso 1.00 calc
H(13) H -0.2443 -0.5577 -0.4010 0.0467 Uiso 1.00 calc
H(14) H -0.1481 -0.4311 -0.3658 0.0440 Uiso 1.00 calc
H(15) H -0.2102 -0.2700 -0.3475 0.0431 Uiso 1.00 calc
H(16) H -0.5317 0.0168 -0.4353 0.0652 Uiso 1.00 calc
H(17) H -0.4779 -0.0673 -0.4589 0.0652 Uiso 1.00 calc
H(18) H -0.4497 0.0484 -0.4608 0.0652 Uiso 1.00 calc
H(19) H -0.2964 -0.0637 -0.4621 0.0610 Uiso 1.00 calc
H(20) H -0.2383 -0.1378 -0.4298 0.0610 Uiso 1.00 calc
H(21) H -0.2132 -0.0211 -0.4319 0.0610 Uiso 1.00 calc
H(22) H -0.1545 -0.0858 -0.3491 0.0601 Uiso 1.00 calc
H(23) H -0.1683 0.0008 -0.3140 0.0601 Uiso 1.00 calc
H(24) H -0.1901 -0.1138 -0.3030 0.0601 Uiso 1.00 calc
H(25) H -0.3327 -0.0515 -0.2551 0.0580 Uiso 1.00 calc
H(26) H -0.4099 0.0295 -0.2632 0.0580 Uiso 1.00 calc
H(27) H -0.3102 0.0634 -0.2650 0.0580 Uiso 1.00 calc
H(28) H -0.5522 0.0063 -0.3203 0.0572 Uiso 1.00 calc
H(29) H -0.5697 0.0477 -0.3697 0.0572 Uiso 1.00 calc
H(30) H -0.5178 0.1155 -0.3324 0.0572 Uiso 1.00 calc
H(31) H 0.0580 -0.3160 -0.0878 0.0703 Uiso 1.00 calc
H(32) H 0.0584 -0.3186 -0.1403 0.0703 Uiso 1.00 calc
H(33) H 0.1806 -0.2672 -0.1789 0.0775 Uiso 1.00 calc
H(34) H 0.3385 -0.2538 -0.1787 0.0837 Uiso 1.00 calc
H(35) H 0.4293 -0.2517 -0.1080 0.0884 Uiso 1.00 calc
H(36) H 0.3648 -0.2653 -0.0394 0.0778 Uiso 1.00 calc
H(37) H 0.2051 -0.2770 -0.0398 0.1012 Uiso 1.00 calc
H(38) H -0.0959 0.0656 -0.1034 0.0383 Uiso 1.00 calc
H(39) H -0.1079 0.1710 -0.0401 0.0420 Uiso 1.00 calc
H(40) H -0.1282 0.0930 0.0307 0.0419 Uiso 1.00 calc
H(41) H -0.1183 -0.0895 0.0371 0.0405 Uiso 1.00 calc
H(42) H -0.0909 -0.2579 0.0378 0.0426 Uiso 1.00 calc
H(43) H -0.0847 -0.4402 0.0298 0.0513 Uiso 1.00 calc
H(44) H -0.1087 -0.5131 -0.0429 0.0498 Uiso 1.00 calc
H(45) H -0.1202 -0.4053 -0.1068 0.0414 Uiso 1.00 calc
H(46) H -0.2613 0.0118 -0.1268 0.0628 Uiso 1.00 calc
H(47) H -0.3412 -0.0607 -0.1432 0.0628 Uiso 1.00 calc
H(48) H -0.3100 0.0242 -0.1754 0.0628 Uiso 1.00 calc
H(49) H -0.3555 -0.2329 -0.1464 0.0692 Uiso 1.00 calc
H(50) H -0.2874 -0.3214 -0.1328 0.0692 Uiso 1.00 calc
H(51) H -0.3361 -0.3169 -0.1817 0.0692 Uiso 1.00 calc
H(52) H -0.1486 -0.4082 -0.1784 0.0712 Uiso 1.00 calc
H(53) H -0.0856 -0.3734 -0.2143 0.0712 Uiso 1.00 calc
H(54) H -0.1890 -0.3809 -0.2274 0.0712 Uiso 1.00 calc
H(55) H -0.0025 -0.2417 -0.2330 0.0695 Uiso 1.00 calc
H(56) H -0.0269 -0.1348 -0.2550 0.0695 Uiso 1.00 calc
H(57) H 0.0333 -0.1405 -0.2091 0.0695 Uiso 1.00 calc
H(58) H -0.0480 0.0443 -0.1847 0.0584 Uiso 1.00 calc
H(59) H -0.1127 0.0455 -0.2292 0.0584 Uiso 1.00 calc
H(60) H -0.1460 0.0854 -0.1843 0.0584 Uiso 1.00 calc

loop_
_atom_site_aniso_label
_atom_site_aniso_U_11
_atom_site_aniso_U_22
_atom_site_aniso_U_33
_atom_site_aniso_U_12
_atom_site_aniso_U_13
_atom_site_aniso_U_23
Ir(1) 0.0244(1) 0.0220(1) 0.0207(1) 0.0059(1) 0.0025(1) -0.0011(1)
Ir(2) 0.0222(1) 0.0259(1) 0.0224(2) -0.0042(1) 0.0004(1) -0.0021(1)
P(1) 0.035(1) 0.052(1) 0.034(1) 0.001(1) 0.0073(9) 0.0036(10)
P(2) 0.061(2) 0.040(1) 0.074(2) -0.004(1) 0.015(1) -0.005(1)
F(1) 0.098(5) 0.060(4) 0.064(4) 0.035(3) 0.015(3) 0.015(3)
F(2) 0.075(4) 0.086(5) 0.106(5) -0.020(4) 0.039(4) 0.019(4)
F(3) 0.117(6) 0.083(5) 0.067(4) 0.017(4) 0.022(4) -0.022(3)
F(4) 0.044(3) 0.112(5) 0.059(4) -0.015(3) 0.006(3) 0.034(3)
F(5) 0.070(4) 0.072(4) 0.035(3) 0.018(3) -0.003(3) 0.009(2)
F(6) 0.047(3) 0.160(7) 0.055(4) -0.003(4) -0.017(3) -0.008(4)
F(7) 0.090(5) 0.044(3) 0.078(4) -0.010(3) 0.016(4) -0.016(3)
F(8) 0.068(5) 0.094(5) 0.24(1) 0.037(4) -0.005(6) -0.059(6)
F(9) 0.093(6) 0.095(5) 0.176(8) -0.039(5) 0.050(5) -0.039(5)
F(10) 0.084(4) 0.042(3) 0.070(4) 0.008(3) 0.006(3) -0.003(3)
F(11) 0.142(6) 0.051(4) 0.065(4) 0.002(4) -0.018(4) 0.007(3)
F(12) 0.203(9) 0.139(7) 0.081(5) 0.028(7) 0.090(6) 0.001(5)
O(1) 0.051(4) 0.052(4) 0.030(3) 0.009(3) 0.000(3) 0.008(3)
O(2) 0.030(3) 0.029(3) 0.059(4) -0.006(2) 0.006(3) -0.001(3)
N(1) 0.025(3) 0.033(3) 0.024(3) 0.000(3) 0.001(3) 0.004(3)
N(2) 0.030(3) 0.020(3) 0.024(3) 0.010(2) 0.008(3) 0.004(2)
N(3) 0.022(3) 0.029(3) 0.019(3) 0.002(3) -0.002(2) -0.005(3)
N(4) 0.024(3) 0.027(3) 0.027(4) 0.004(3) 0.005(3) 0.006(3)
C(1) 0.043(5) 0.022(4) 0.031(4) 0.008(3) 0.009(4) -0.004(3)
C(2) 0.058(6) 0.027(4) 0.030(4) 0.001(4) 0.015(4) 0.005(3)
C(3) 0.045(5) 0.048(5) 0.029(5) 0.000(4) 0.016(4) 0.003(4)
C(4) 0.054(6) 0.055(6) 0.043(5) 0.001(5) 0.015(4) -0.001(4)
C(5) 0.072(8) 0.063(7) 0.057(7) 0.000(6) 0.022(6) -0.009(5)
C(6) 0.069(8) 0.061(7) 0.074(8) 0.022(6) 0.027(6) -0.002(6)
C(7) 0.053(7) 0.099(9) 0.065(8) 0.029(6) 0.013(6) 0.021(7)
C(8) 0.054(6) 0.077(7) 0.040(5) 0.007(5) 0.015(4) 0.007(5)
C(9) 0.030(4) 0.047(5) 0.040(5) 0.006(4) 0.001(4) 0.000(4)
C(10) 0.021(4) 0.073(7) 0.058(6) -0.001(4) -0.002(4) 0.001(5)
C(11) 0.039(5) 0.063(6) 0.040(5) -0.025(5) -0.001(4) -0.005(4)
C(12) 0.034(5) 0.042(5) 0.036(5) -0.014(4) 0.002(4) -0.005(4)
C(13) 0.035(4) 0.026(4) 0.019(3) -0.006(3) 0.010(3) 0.000(3)
C(14) 0.034(4) 0.022(3) 0.021(4) -0.005(3) 0.011(3) 0.000(3)
C(15) 0.045(5) 0.023(4) 0.042(5) -0.003(3) 0.010(4) -0.006(3)
C(16) 0.054(5) 0.017(4) 0.052(5) 0.010(4) 0.022(4) -0.004(4)
C(17) 0.037(5) 0.030(4) 0.042(5) 0.018(4) 0.007(4) 0.001(3)
C(18) 0.036(4) 0.030(4) 0.037(4) 0.015(4) 0.002(3) -0.005(3)
C(19) 0.048(5) 0.022(4) 0.026(4) 0.001(4) -0.003(3) 0.003(3)
C(20) 0.045(5) 0.019(4) 0.034(5) 0.001(3) 0.009(4) -0.004(3)
C(21) 0.032(4) 0.020(4) 0.038(5) -0.001(3) 0.005(3) 0.000(3)
C(22) 0.036(4) 0.021(4) 0.030(4) -0.003(3) 0.009(3) -0.004(3)
C(23) 0.038(4) 0.019(3) 0.029(4) 0.008(3) 0.003(3) -0.006(3)
C(24) 0.092(8) 0.039(5) 0.035(5) 0.008(5) -0.018(5) 0.011(4)
C(25) 0.070(7) 0.040(5) 0.053(6) -0.004(5) 0.035(5) -0.008(4)
C(26) 0.037(5) 0.036(5) 0.081(7) -0.002(4) -0.003(5) -0.011(5)
C(27) 0.068(6) 0.038(5) 0.034(5) -0.008(5) 0.001(4) -0.006(4)
C(28) 0.049(6) 0.028(4) 0.071(7) 0.016(4) 0.011(5) -0.003(4)
C(29) 0.027(4) 0.035(4) 0.026(4) -0.008(4) 0.005(3) 0.001(3)
C(30) 0.028(5) 0.036(5) 0.105(9) 0.002(4) 0.009(5) 0.003(5)
C(31) 0.034(5) 0.025(4) 0.089(8) 0.007(4) -0.008(5) -0.007(4)
C(32) 0.048(6) 0.047(6) 0.104(9) -0.001(5) 0.016(6) -0.002(6)
C(33) 0.063(8) 0.045(6) 0.107(10) -0.001(5) 0.024(7) -0.005(6)
C(34) 0.038(6) 0.037(6) 0.15(1) 0.003(5) -0.005(7) -0.013(7)
C(35) 0.048(6) 0.040(5) 0.098(9) 0.009(5) 0.002(6) -0.019(5)
C(36) 0.069(8) 0.035(6) 0.13(1) 0.015(5) -0.004(7) -0.010(6)
C(37) 0.025(4) 0.037(4) 0.030(4) 0.003(3) -0.005(3) 0.001(3)
C(38) 0.029(4) 0.030(4) 0.044(5) 0.000(3) -0.004(4) -0.006(4)
C(39) 0.027(4) 0.047(5) 0.032(5) 0.007(4) -0.002(3) -0.016(4)
C(40) 0.022(4) 0.046(5) 0.027(4) 0.000(3) 0.000(3) -0.004(3)
C(41) 0.018(4) 0.035(4) 0.031(4) 0.000(3) -0.001(3) -0.005(3)
C(42) 0.021(4) 0.038(4) 0.025(4) 0.000(3) 0.001(3) 0.001(3)
C(43) 0.041(5) 0.053(5) 0.013(4) 0.014(4) 0.006(3) 0.006(3)
C(44) 0.036(5) 0.045(5) 0.047(6) 0.011(4) 0.005(4) 0.013(4)
C(45) 0.043(5) 0.031(4) 0.050(6) -0.002(4) 0.011(4) 0.010(4)
C(46) 0.028(4) 0.037(4) 0.033(5) -0.001(3) 0.005(3) 0.006(3)
C(47) 0.026(4) 0.049(5) 0.018(4) 0.007(4) -0.007(3) -0.001(3)
C(48) 0.031(4) 0.044(4) 0.020(4) -0.016(4) -0.004(3) 0.004(3)
C(49) 0.049(5) 0.032(4) 0.025(4) -0.007(4) -0.006(4) -0.006(3)
C(50) 0.029(4) 0.047(4) 0.019(4) -0.004(4) 0.003(3) -0.003(4)
C(51) 0.035(4) 0.036(4) 0.015(4) -0.009(4) 0.002(3) 0.003(3)
C(52) 0.048(5) 0.089(7) 0.023(4) 0.033(5) 0.000(4) 0.003(4)
C(53) 0.050(6) 0.092(7) 0.029(5) -0.041(5) -0.012(4) 0.013(5)
C(54) 0.090(8) 0.053(6) 0.040(6) -0.005(5) -0.010(5) -0.020(4)
C(55) 0.046(5) 0.089(7) 0.042(5) -0.005(6) 0.013(4) -0.002(5)
C(56) 0.062(6) 0.045(5) 0.036(5) -0.021(5) -0.002(4) 0.004(4)

loop_
_atom_type_symbol
_atom_type_description
_atom_type_scat_dispersion_real
_atom_type_scat_dispersion_imag
_atom_type_scat_source
C C 0.003 0.002
;International Tables for Crystallography
(1992, Vol. C, Tables 4.2.6.8 and 6.1.1.1)
;
H H 0.000 0.000
;International Tables for Crystallography
(1992, Vol. C, Table 6.1.1.2)
;
F F 0.017 0.010
;International Tables for Crystallography
(1992, Vol. C, Tables 4.2.6.8 and 6.1.1.1)
;
Ir Ir -1.444 7.990
;International Tables for Crystallography
(1992, Vol. C, Tables 4.2.6.8 and 6.1.1.1)
;
N N 0.006 0.003
;International Tables for Crystallography
(1992, Vol. C, Tables 4.2.6.8 and 6.1.1.1)
;
O O 0.011 0.006
;International Tables for Crystallography
(1992, Vol. C, Tables 4.2.6.8 and 6.1.1.1)
;
P P 0.102 0.094
;International Tables for Crystallography
(1992, Vol. C, Tables 4.2.6.8 and 6.1.1.1)
;

loop_
_geom_angle_atom_site_label_1
_geom_angle_atom_site_label_2
_geom_angle_atom_site_label_3
_geom_angle
_geom_angle_publ_flag
N(1) Ir(1) N(2) 77.4(2) yes
N(1) Ir(1) C(1) 91.9(3) yes
N(1) Ir(1) C(19) 99.4(2) yes
N(1) Ir(1) C(20) 121.8(3) yes
N(1) Ir(1) C(21) 159.2(3) yes
N(1) Ir(1) C(22) 143.4(2) yes
N(1) Ir(1) C(23) 107.5(2) yes
N(2) Ir(1) C(1) 82.6(2) yes
N(2) Ir(1) C(19) 126.2(2) yes
N(2) Ir(1) C(20) 101.1(2) yes
N(2) Ir(1) C(21) 105.6(2) yes
N(2) Ir(1) C(22) 139.2(3) yes
N(2) Ir(1) C(23) 163.5(2) yes
C(1) Ir(1) C(19) 150.7(3) yes
C(1) Ir(1) C(20) 146.2(3) yes
C(1) Ir(1) C(21) 108.9(3) yes
C(1) Ir(1) C(22) 92.3(3) yes
C(1) Ir(1) C(23) 112.6(3) yes
C(19) Ir(1) C(20) 35.6(3) yes
C(19) Ir(1) C(21) 61.9(3) yes
C(19) Ir(1) C(22) 62.9(3) yes
C(19) Ir(1) C(23) 38.3(3) yes
C(20) Ir(1) C(21) 37.5(3) yes
C(20) Ir(1) C(22) 62.8(3) yes
C(20) Ir(1) C(23) 62.8(3) yes
C(21) Ir(1) C(22) 38.3(2) yes
C(21) Ir(1) C(23) 64.1(3) yes
C(22) Ir(1) C(23) 38.5(2) yes
N(3) Ir(2) N(4) 76.8(2) yes
N(3) Ir(2) C(29) 86.6(3) yes
N(3) Ir(2) C(47) 99.3(2) yes
N(3) Ir(2) C(48) 124.0(3) yes
N(3) Ir(2) C(49) 161.6(3) yes
N(3) Ir(2) C(50) 141.4(3) yes
N(3) Ir(2) C(51) 106.4(3) yes
N(4) Ir(2) C(29) 88.1(3) yes
N(4) Ir(2) C(47) 126.2(3) yes
N(4) Ir(2) C(48) 102.2(2) yes
N(4) Ir(2) C(49) 108.0(3) yes
N(4) Ir(2) C(50) 141.7(3) yes
N(4) Ir(2) C(51) 164.2(3) yes
C(29) Ir(2) C(47) 145.6(3) yes
C(29) Ir(2) C(48) 149.1(3) yes
C(29) Ir(2) C(49) 111.1(3) yes
C(29) Ir(2) C(50) 91.4(3) yes
C(29) Ir(2) C(51) 107.4(3) yes
C(47) Ir(2) C(48) 36.4(3) yes
C(47) Ir(2) C(49) 63.2(3) yes
C(47) Ir(2) C(50) 63.0(3) yes
C(47) Ir(2) C(51) 38.4(3) yes
C(48) Ir(2) C(49) 38.1(3) yes
C(48) Ir(2) C(50) 62.5(3) yes
C(48) Ir(2) C(51) 62.9(3) yes
C(49) Ir(2) C(50) 37.8(3) yes
C(49) Ir(2) C(51) 64.2(3) yes
C(50) Ir(2) C(51) 38.2(3) yes
F(1) P(1) F(2) 89.7(3) yes
F(1) P(1) F(3) 179.1(4) yes
F(1) P(1) F(4) 90.7(3) yes
F(1) P(1) F(5) 89.8(3) yes
F(1) P(1) F(6) 89.6(3) yes
F(2) P(1) F(3) 90.4(4) yes
F(2) P(1) F(4) 179.6(4) yes
F(2) P(1) F(5) 89.8(3) yes
F(2) P(1) F(6) 91.9(4) yes
F(3) P(1) F(4) 89.2(3) yes
F(3) P(1) F(5) 89.3(3) yes
F(3) P(1) F(6) 91.3(4) yes
F(4) P(1) F(5) 90.2(3) yes
F(4) P(1) F(6) 88.2(3) yes
F(5) P(1) F(6) 178.2(4) yes
F(7) P(2) F(8) 88.4(4) yes
F(7) P(2) F(9) 174.5(4) yes
F(7) P(2) F(10) 90.2(3) yes
F(7) P(2) F(11) 87.7(3) yes
F(7) P(2) F(12) 90.4(4) yes
F(8) P(2) F(9) 91.0(4) yes
F(8) P(2) F(10) 177.1(5) yes
F(8) P(2) F(11) 90.0(4) yes
F(8) P(2) F(12) 91.7(5) yes
F(9) P(2) F(10) 90.1(4) yes
F(9) P(2) F(11) 86.8(4) yes
F(9) P(2) F(12) 95.1(5) yes
F(10) P(2) F(11) 87.5(3) yes
F(10) P(2) F(12) 90.8(4) yes
F(11) P(2) F(12) 177.4(5) yes
Ir(1) N(1) C(9) 125.3(5) yes
Ir(1) N(1) C(13) 117.1(4) yes
C(9) N(1) C(13) 117.5(6) yes
Ir(1) N(2) C(14) 116.9(5) yes
Ir(1) N(2) C(18) 124.6(5) yes
C(14) N(2) C(18) 118.4(6) yes
Ir(2) N(3) C(37) 124.7(5) yes
Ir(2) N(3) C(41) 117.4(5) yes
C(37) N(3) C(41) 117.6(6) yes
Ir(2) N(4) C(42) 116.5(5) yes
Ir(2) N(4) C(46) 124.5(5) yes
C(42) N(4) C(46) 118.7(7) yes
Ir(1) C(1) O(1) 119.6(6) yes
Ir(1) C(1) C(2) 123.4(6) yes
O(1) C(1) C(2) 117.0(7) yes
C(1) C(2) C(3) 111.3(6) yes
C(2) C(3) C(4) 119.2(8) yes
C(2) C(3) C(8) 122.3(8) yes
C(4) C(3) C(8) 118.5(8) yes
C(3) C(4) C(5) 119.6(9) yes
C(4) C(5) C(6) 121.9(10) yes
C(5) C(6) C(7) 118.5(9) yes
C(6) C(7) C(8) 121.8(10) yes
C(3) C(8) C(7) 119.7(9) yes
N(1) C(9) C(10) 123.3(8) yes
C(9) C(10) C(11) 118.9(8) yes
C(10) C(11) C(12) 119.3(7) yes
C(11) C(12) C(13) 119.5(7) yes
N(1) C(13) C(12) 121.5(7) yes
N(1) C(13) C(14) 113.9(6) yes
C(12) C(13) C(14) 124.6(7) yes
N(2) C(14) C(13) 114.6(6) yes
N(2) C(14) C(15) 120.8(7) yes
C(13) C(14) C(15) 124.6(7) yes
C(14) C(15) C(16) 119.1(7) yes
C(15) C(16) C(17) 121.1(7) yes
C(16) C(17) C(18) 117.7(7) yes
N(2) C(18) C(17) 122.9(7) yes
Ir(1) C(19) C(20) 72.4(4) yes
Ir(1) C(19) C(23) 67.8(4) yes
Ir(1) C(19) C(24) 126.2(5) yes
C(20) C(19) C(23) 109.1(6) yes
C(20) C(19) C(24) 127.4(8) yes
C(23) C(19) C(24) 123.5(7) yes
Ir(1) C(20) C(19) 71.9(4) yes
Ir(1) C(20) C(21) 68.2(4) yes
Ir(1) C(20) C(25) 126.9(5) yes
C(19) C(20) C(21) 108.5(7) yes
C(19) C(20) C(25) 128.2(8) yes
C(21) C(20) C(25) 123.3(8) yes
Ir(1) C(21) C(20) 74.3(4) yes
Ir(1) C(21) C(22) 71.3(4) yes
Ir(1) C(21) C(26) 128.6(5) yes
C(20) C(21) C(22) 108.4(7) yes
C(20) C(21) C(26) 128.0(7) yes
C(22) C(21) C(26) 122.7(7) yes
Ir(1) C(22) C(21) 70.3(4) yes
Ir(1) C(22) C(23) 70.0(4) yes
Ir(1) C(22) C(27) 128.2(5) yes
C(21) C(22) C(23) 107.0(6) yes
C(21) C(22) C(27) 126.1(7) yes
C(23) C(22) C(27) 126.7(7) yes
Ir(1) C(23) C(19) 73.9(4) yes
Ir(1) C(23) C(22) 71.6(4) yes
Ir(1) C(23) C(28) 130.1(5) yes
C(19) C(23) C(22) 106.8(6) yes
C(19) C(23) C(28) 126.8(7) yes
C(22) C(23) C(28) 125.0(7) yes
Ir(2) C(29) O(2) 123.0(6) yes
Ir(2) C(29) C(30) 119.1(5) yes
O(2) C(29) C(30) 117.8(6) yes
C(29) C(30) C(31) 116.1(7) yes
C(30) C(31) C(32) 115.6(9) yes
C(30) C(31) C(36) 127(1) yes
C(32) C(31) C(36) 116.9(10) yes
C(31) C(32) C(33) 122(1) yes
C(32) C(33) C(34) 117(1) yes
C(33) C(34) C(35) 121(1) yes
C(34) C(35) C(36) 119(1) yes
C(31) C(36) C(35) 122(1) yes
N(3) C(37) C(38) 123.1(7) yes
C(37) C(38) C(39) 118.8(7) yes
C(38) C(39) C(40) 119.3(7) yes
C(39) C(40) C(41) 118.8(8) yes
N(3) C(41) C(40) 122.3(7) yes
N(3) C(41) C(42) 114.8(7) yes
C(40) C(41) C(42) 122.8(8) yes
N(4) C(42) C(41) 113.5(7) yes
N(4) C(42) C(43) 120.5(7) yes
C(41) C(42) C(43) 126.0(8) yes
C(42) C(43) C(44) 119.9(8) yes
C(43) C(44) C(45) 119.1(8) yes
C(44) C(45) C(46) 119.6(8) yes
N(4) C(46) C(45) 122.1(8) yes
Ir(2) C(47) C(48) 72.0(4) yes
Ir(2) C(47) C(51) 67.6(4) yes
Ir(2) C(47) C(52) 124.6(5) yes
C(48) C(47) C(51) 107.5(7) yes
C(48) C(47) C(52) 127.5(8) yes
C(51) C(47) C(52) 125.1(8) yes
Ir(2) C(48) C(47) 71.6(4) yes
Ir(2) C(48) C(49) 68.0(4) yes
Ir(2) C(48) C(53) 125.0(5) yes
C(47) C(48) C(49) 108.6(7) yes
C(47) C(48) C(53) 127.8(8) yes
C(49) C(48) C(53) 123.6(8) yes
Ir(2) C(49) C(48) 73.9(4) yes
Ir(2) C(49) C(50) 71.4(4) yes
Ir(2) C(49) C(54) 131.1(6) yes
C(48) C(49) C(50) 107.3(6) yes
C(48) C(49) C(54) 125.2(8) yes
C(50) C(49) C(54) 126.0(8) yes
Ir(2) C(50) C(49) 70.8(4) yes
Ir(2) C(50) C(51) 70.0(4) yes
Ir(2) C(50) C(55) 126.9(5) yes
C(49) C(50) C(51) 108.8(6) yes
C(49) C(50) C(55) 127.0(8) yes
C(51) C(50) C(55) 124.1(7) yes
Ir(2) C(51) C(47) 74.1(4) yes
Ir(2) C(51) C(50) 71.8(4) yes
Ir(2) C(51) C(56) 129.5(5) yes
C(47) C(51) C(50) 107.5(6) yes
C(47) C(51) C(56) 126.6(7) yes
C(50) C(51) C(56) 124.6(7) yes

loop_
_geom_bond_atom_site_label_1
_geom_bond_atom_site_label_2
_geom_bond_distance
_geom_bond_publ_flag
Ir(1) N(1) 2.067(6) yes
Ir(1) N(2) 2.080(5) yes
Ir(1) C(1) 2.037(8) yes
Ir(1) C(19) 2.253(7) yes
Ir(1) C(20) 2.259(7) yes
Ir(1) C(21) 2.179(7) yes
Ir(1) C(22) 2.192(7) yes
Ir(1) C(23) 2.171(7) yes
Ir(2) N(3) 2.071(6) yes
Ir(2) N(4) 2.088(6) yes
Ir(2) C(29) 2.030(7) yes
Ir(2) C(47) 2.249(7) yes
Ir(2) C(48) 2.255(7) yes
Ir(2) C(49) 2.177(7) yes
Ir(2) C(50) 2.185(7) yes
Ir(2) C(51) 2.162(7) yes
P(1) F(1) 1.589(6) yes
P(1) F(2) 1.581(6) yes
P(1) F(3) 1.576(6) yes
P(1) F(4) 1.583(5) yes
P(1) F(5) 1.589(5) yes
P(1) F(6) 1.581(5) yes
P(2) F(7) 1.586(6) yes
P(2) F(8) 1.568(7) yes
P(2) F(9) 1.575(7) yes
P(2) F(10) 1.587(6) yes
P(2) F(11) 1.622(6) yes
P(2) F(12) 1.537(7) yes
O(1) C(1) 1.229(9) yes
O(2) C(29) 1.194(8) yes
N(1) C(9) 1.346(9) yes
N(1) C(13) 1.381(9) yes
N(2) C(14) 1.363(9) yes
N(2) C(18) 1.345(9) yes
N(3) C(37) 1.341(9) yes
N(3) C(41) 1.344(9) yes
N(4) C(42) 1.370(9) yes
N(4) C(46) 1.337(9) yes
C(1) C(2) 1.54(1) yes
C(2) C(3) 1.52(1) yes
C(3) C(4) 1.41(1) yes
C(3) C(8) 1.39(1) yes
C(4) C(5) 1.39(1) yes
C(5) C(6) 1.37(1) yes
C(6) C(7) 1.36(1) yes
C(7) C(8) 1.40(1) yes
C(9) C(10) 1.36(1) yes
C(10) C(11) 1.38(1) yes
C(11) C(12) 1.38(1) yes
C(12) C(13) 1.371(10) yes
C(13) C(14) 1.462(10) yes
C(14) C(15) 1.388(9) yes
C(15) C(16) 1.35(1) yes
C(16) C(17) 1.37(1) yes
C(17) C(18) 1.374(9) yes
C(19) C(20) 1.38(1) yes
C(19) C(23) 1.452(10) yes
C(19) C(24) 1.50(1) yes
C(20) C(21) 1.43(1) yes
C(20) C(25) 1.50(1) yes
C(21) C(22) 1.434(10) yes
C(21) C(26) 1.51(1) yes
C(22) C(23) 1.438(10) yes
C(22) C(27) 1.49(1) yes
C(23) C(28) 1.49(1) yes
C(29) C(30) 1.55(1) yes
C(30) C(31) 1.47(1) yes
C(31) C(32) 1.42(1) yes
C(31) C(36) 1.33(1) yes
C(32) C(33) 1.36(1) yes
C(33) C(34) 1.41(2) yes
C(34) C(35) 1.34(2) yes
C(35) C(36) 1.40(1) yes
C(37) C(38) 1.38(1) yes
C(38) C(39) 1.38(1) yes
C(39) C(40) 1.37(1) yes
C(40) C(41) 1.40(1) yes
C(41) C(42) 1.462(10) yes
C(42) C(43) 1.38(1) yes
C(43) C(44) 1.38(1) yes
C(44) C(45) 1.36(1) yes
C(45) C(46) 1.38(1) yes
C(47) C(48) 1.41(1) yes
C(47) C(51) 1.453(10) yes
C(47) C(52) 1.49(1) yes
C(48) C(49) 1.45(1) yes
C(48) C(53) 1.49(1) yes
C(49) C(50) 1.41(1) yes
C(49) C(54) 1.50(1) yes
C(50) C(51) 1.42(1) yes
C(50) C(55) 1.52(1) yes
C(51) C(56) 1.51(1) yes

loop_
_geom_contact_atom_site_label_1
_geom_contact_atom_site_label_2
_geom_contact_distance
_geom_contact_site_symmetry_2
F(1) C(15) 3.117(10) 4_545
F(1) C(12) 3.178(9) 2_454
F(1) C(12) 3.216(10) 4_545
F(1) C(14) 3.294(9) 4_545
F(1) C(13) 3.387(8) 4_545
F(1) F(1) 3.58(1) 3_455
F(1) C(11) 3.58(1) 2_454
F(2) C(13) 3.263(9) 4_545
F(2) C(24) 3.49(1) 4_545
F(2) C(12) 3.51(1) 4_545
F(2) N(1) 3.544(8) 4_545
F(2) C(14) 3.577(10) 4_545
F(3) C(53) 3.43(1) .
F(3) C(42) 3.45(1) .
F(3) N(4) 3.467(9) .
F(4) C(41) 2.915(9) .
F(4) N(3) 3.216(8) .
F(4) C(42) 3.225(9) .
F(4) C(40) 3.286(9) .
F(4) C(52) 3.329(10) .
F(4) N(4) 3.515(8) .
F(4) C(11) 3.57(1) 2_454
F(5) C(14) 3.169(8) 4_545
F(5) N(2) 3.291(7) 4_545
F(5) C(43) 3.302(9) .
F(5) C(25) 3.316(10) 4_545
F(5) C(15) 3.324(9) 4_545
F(5) C(40) 3.372(9) .
F(5) C(42) 3.408(9) .
F(5) C(18) 3.524(9) 4_545
F(5) C(41) 3.527(9) .
F(5) C(16) 3.576(9) 4_545
F(6) C(34) 3.12(1) 1_455
F(6) C(35) 3.58(1) 1_455
F(7) C(56) 3.31(1) 1_545
F(7) C(37) 3.315(9) 1_545
F(7) C(10) 3.39(1) 2_444
F(7) C(38) 3.51(1) 1_545
F(8) C(37) 3.58(1) 1_545
F(9) C(46) 3.33(1) .
F(9) C(45) 3.40(1) .
F(9) C(26) 3.55(1) 2_544
F(10) C(46) 3.223(10) .
F(10) C(45) 3.39(1) .
F(10) C(54) 3.55(1) .
F(11) C(38) 3.228(10) 1_545
F(11) C(45) 3.24(1) .
F(11) C(43) 3.28(1) 3_545
F(11) C(44) 3.42(1) 3_545
F(12) C(55) 3.17(1) 2_544
O(1) C(48) 3.154(9) .
O(1) C(53) 3.318(10) .
O(1) C(49) 3.406(10) .
O(2) C(17) 3.117(8) 2_554
O(2) C(16) 3.163(9) 2_554
O(2) C(39) 3.317(9) 3_555
C(5) C(33) 3.59(1) 1_455
C(11) C(52) 3.59(1) 2_444
C(19) C(34) 3.41(1) 2_554
C(22) C(33) 3.48(1) 2_554
C(23) C(34) 3.54(1) 2_554
C(24) C(24) 3.43(2) 3_454
C(25) C(44) 3.33(1) 4_544
C(27) C(52) 3.59(1) .
C(28) C(53) 3.37(1) 2_454
C(38) C(40) 3.41(1) 3_555
C(39) C(41) 3.48(1) 3_555
C(39) C(40) 3.536(10) 3_555

loop_
_geom_torsion_atom_site_label_1
_geom_torsion_atom_site_label_2
_geom_torsion_atom_site_label_3
_geom_torsion_atom_site_label_4
_geom_torsion
_geom_torsion_publ_flag
Ir(1) N(1) C(9) C(10) 174.9(6) yes
Ir(1) N(1) C(9) H(8) -5.1 no
Ir(1) N(1) C(13) C(12) -174.7(5) yes
Ir(1) N(1) C(13) C(14) 4.1(7) yes
Ir(1) N(2) C(14) C(13) 2.4(7) yes
Ir(1) N(2) C(14) C(15) -176.9(5) yes
Ir(1) N(2) C(18) C(17) 177.2(6) yes
Ir(1) N(2) C(18) H(15) -3.2 no
Ir(1) C(1) C(2) C(3) -81.8(7) yes
Ir(1) C(1) C(2) H(1) 38.6 no
Ir(1) C(1) C(2) H(2) 155.4 no
Ir(1) C(19) C(20) C(21) -58.6(5) yes
Ir(1) C(19) C(20) C(25) 123.1(8) yes
Ir(1) C(19) C(23) C(22) 64.5(5) yes
Ir(1) C(19) C(23) C(28) -128.4(8) yes
Ir(1) C(19) C(24) H(16) 84.3 no
Ir(1) C(19) C(24) H(17) -33.9 no
Ir(1) C(19) C(24) H(18) -154.3 no
Ir(1) C(20) C(19) C(23) 58.1(5) yes
Ir(1) C(20) C(19) C(24) -122.5(8) yes
Ir(1) C(20) C(21) C(22) -63.7(5) yes
Ir(1) C(20) C(21) C(26) 127.0(8) yes
Ir(1) C(20) C(25) H(19) 93.5 no
Ir(1) C(20) C(25) H(20) -26.0 no
Ir(1) C(20) C(25) H(21) -146.9 no
Ir(1) C(21) C(20) C(19) 60.9(5) yes
Ir(1) C(21) C(20) C(25) -120.7(7) yes
Ir(1) C(21) C(22) C(23) -60.7(5) yes
Ir(1) C(21) C(22) C(27) 123.5(7) yes
Ir(1) C(21) C(26) H(22) 87.7 no
Ir(1) C(21) C(26) H(23) -151.4 no
Ir(1) C(21) C(26) H(24) -31.5 no
Ir(1) C(22) C(21) C(20) 65.6(5) yes
Ir(1) C(22) C(21) C(26) -124.4(7) yes
Ir(1) C(22) C(23) C(19) -66.1(5) yes
Ir(1) C(22) C(23) C(28) 126.5(7) yes
Ir(1) C(22) C(27) H(25) 31.5 no
Ir(1) C(22) C(27) H(26) -87.0 no
Ir(1) C(22) C(27) H(27) 152.5 no
Ir(1) C(23) C(19) C(20) -60.9(5) yes
Ir(1) C(23) C(19) C(24) 119.6(7) yes
Ir(1) C(23) C(22) C(21) 60.9(5) yes
Ir(1) C(23) C(22) C(27) -123.3(7) yes
Ir(1) C(23) C(28) H(28) 34.4 no
Ir(1) C(23) C(28) H(29) -85.8 no
Ir(1) C(23) C(28) H(30) 155.9 no
Ir(2) N(3) C(37) C(38) 172.4(5) yes
Ir(2) N(3) C(37) H(38) -7.0 no
Ir(2) N(3) C(41) C(40) -173.2(5) yes
Ir(2) N(3) C(41) C(42) 8.3(8) yes
Ir(2) N(4) C(42) C(41) 8.5(8) yes
Ir(2) N(4) C(42) C(43) -172.1(6) yes
Ir(2) N(4) C(46) C(45) 172.9(6) yes
Ir(2) N(4) C(46) H(45) -9.0 no
Ir(2) C(29) C(30) C(31) 176.3(7) yes
Ir(2) C(29) C(30) H(31) -60.9 no
Ir(2) C(29) C(30) H(32) 54.1 no
Ir(2) C(47) C(48) C(49) -58.1(5) yes
Ir(2) C(47) C(48) C(53) 120.4(8) yes
Ir(2) C(47) C(51) C(50) 64.5(5) yes
Ir(2) C(47) C(51) C(56) -127.8(8) yes
Ir(2) C(47) C(52) H(46) 24.7 no
Ir(2) C(47) C(52) H(47) -94.1 no
Ir(2) C(47) C(52) H(48) 143.1 no
Ir(2) C(48) C(47) C(51) 58.5(5) yes
Ir(2) C(48) C(47) C(52) -120.2(8) yes
Ir(2) C(48) C(49) C(50) -64.1(5) yes
Ir(2) C(48) C(49) C(54) 129.3(8) yes
Ir(2) C(48) C(53) H(49) 94.8 no
Ir(2) C(48) C(53) H(50) -24.6 no
Ir(2) C(48) C(53) H(51) -145.0 no
Ir(2) C(49) C(48) C(47) 60.3(5) yes
Ir(2) C(49) C(48) C(53) -118.3(7) yes
Ir(2) C(49) C(50) C(51) -59.9(5) yes
Ir(2) C(49) C(50) C(55) 122.2(8) yes
Ir(2) C(49) C(54) H(52) 40.9 no
Ir(2) C(49) C(54) H(53) -80.9 no
Ir(2) C(49) C(54) H(54) 159.4 no
Ir(2) C(50) C(49) C(48) 65.7(5) yes
Ir(2) C(50) C(49) C(54) -127.8(8) yes
Ir(2) C(50) C(51) C(47) -66.0(5) yes
Ir(2) C(50) C(51) C(56) 126.0(7) yes
Ir(2) C(50) C(55) H(55) 90.9 no
Ir(2) C(50) C(55) H(56) -150.8 no
Ir(2) C(50) C(55) H(57) -29.0 no
Ir(2) C(51) C(47) C(48) -61.3(5) yes
Ir(2) C(51) C(47) C(52) 117.4(7) yes
Ir(2) C(51) C(50) C(49) 60.4(5) yes
Ir(2) C(51) C(50) C(55) -121.6(7) yes
Ir(2) C(51) C(56) H(58) 33.6 no
Ir(2) C(51) C(56) H(59) 153.9 no
Ir(2) C(51) C(56) H(60) -85.1 no
O(1) C(1) Ir(1) N(1) 152.9(6) yes
O(1) C(1) Ir(1) N(2) 75.9(6) yes
O(1) C(1) Ir(1) C(19) -94.0(8) yes
O(1) C(1) Ir(1) C(20) -22.9(9) yes
O(1) C(1) Ir(1) C(21) -28.1(7) yes
O(1) C(1) Ir(1) C(22) -63.4(6) yes
O(1) C(1) Ir(1) C(23) -97.2(6) yes
O(1) C(1) C(2) C(3) 98.5(8) yes
O(1) C(1) C(2) H(1) -141.1 no
O(1) C(1) C(2) H(2) -24.3 no
O(2) C(29) Ir(2) N(3) -55.1(6) yes
O(2) C(29) Ir(2) N(4) -132.0(6) yes
O(2) C(29) Ir(2) C(47) 46.5(9) yes
O(2) C(29) Ir(2) C(48) 117.1(7) yes
O(2) C(29) Ir(2) C(49) 119.4(6) yes
O(2) C(29) Ir(2) C(50) 86.3(6) yes
O(2) C(29) Ir(2) C(51) 51.0(7) yes
O(2) C(29) C(30) C(31) 0(1) yes
O(2) C(29) C(30) H(31) 122.3 no
O(2) C(29) C(30) H(32) -122.7 no
N(1) Ir(1) N(2) C(14) -0.2(5) yes
N(1) Ir(1) N(2) C(18) -176.9(6) yes
N(1) Ir(1) C(1) C(2) -26.8(6) yes
N(1) Ir(1) C(19) C(20) -133.5(4) yes
N(1) Ir(1) C(19) C(23) 106.5(4) yes
N(1) Ir(1) C(19) C(24) -9.6(8) yes
N(1) Ir(1) C(20) C(19) 57.5(5) yes
N(1) Ir(1) C(20) C(21) 176.8(4) yes
N(1) Ir(1) C(20) C(25) -67.1(8) yes
N(1) Ir(1) C(21) C(20) -7.7(9) yes
N(1) Ir(1) C(21) C(22) 108.4(7) yes
N(1) Ir(1) C(21) C(26) -134.2(8) yes
N(1) Ir(1) C(22) C(21) -145.6(4) yes
N(1) Ir(1) C(22) C(23) -28.1(6) yes
N(1) Ir(1) C(22) C(27) 93.4(8) yes
N(1) Ir(1) C(23) C(19) -82.8(4) yes
N(1) Ir(1) C(23) C(22) 162.9(4) yes
N(1) Ir(1) C(23) C(28) 42.2(7) yes
N(1) C(9) C(10) C(11) 0(1) yes
N(1) C(9) C(10) H(9) -179.7 no
N(1) C(13) C(12) C(11) -1(1) yes
N(1) C(13) C(12) H(11) 179.1 no
N(1) C(13) C(14) N(2) -4.2(8) yes
N(1) C(13) C(14) C(15) 175.1(7) yes
N(2) Ir(1) N(1) C(9) -177.9(6) yes
N(2) Ir(1) N(1) C(13) -2.2(4) yes
N(2) Ir(1) C(1) C(2) -103.8(6) yes
N(2) Ir(1) C(19) C(20) -52.3(5) yes
N(2) Ir(1) C(19) C(23) -172.4(4) yes
N(2) Ir(1) C(19) C(24) 71.5(8) yes
N(2) Ir(1) C(20) C(19) 139.4(4) yes
N(2) Ir(1) C(20) C(21) -101.3(4) yes
N(2) Ir(1) C(20) C(25) 14.7(8) yes
N(2) Ir(1) C(21) C(20) 87.8(4) yes
N(2) Ir(1) C(21) C(22) -156.0(4) yes
N(2) Ir(1) C(21) C(26) -38.6(8) yes
N(2) Ir(1) C(22) C(21) 36.8(6) yes
N(2) Ir(1) C(22) C(23) 154.2(4) yes
N(2) Ir(1) C(22) C(27) -84.2(8) yes
N(2) Ir(1) C(23) C(19) 22(1) yes
N(2) Ir(1) C(23) C(22) -92.2(9) yes
N(2) Ir(1) C(23) C(28) 147.2(8) yes
N(2) C(14) C(13) C(12) 174.5(6) yes
N(2) C(14) C(15) C(16) 0(1) yes
N(2) C(14) C(15) H(12) -179.4 no
N(2) C(18) C(17) C(16) -1(1) yes
N(2) C(18) C(17) H(14) 178.1 no
N(3) Ir(2) N(4) C(42) -3.4(5) yes
N(3) Ir(2) N(4) C(46) -177.7(7) yes
N(3) Ir(2) C(29) C(30) 128.2(6) yes
N(3) Ir(2) C(47) C(48) -136.9(5) yes
N(3) Ir(2) C(47) C(51) 104.7(4) yes
N(3) Ir(2) C(47) C(52) -13.3(8) yes
N(3) Ir(2) C(48) C(47) 54.4(5) yes
N(3) Ir(2) C(48) C(49) 174.2(4) yes
N(3) Ir(2) C(48) C(53) -69.3(8) yes
N(3) Ir(2) C(49) C(48) -15(1) yes
N(3) Ir(2) C(49) C(50) 99.6(9) yes
N(3) Ir(2) C(49) C(54) -138.4(9) yes
N(3) Ir(2) C(50) C(49) -150.0(5) yes
N(3) Ir(2) C(50) C(51) -30.6(6) yes
N(3) Ir(2) C(50) C(55) 87.6(8) yes
N(3) Ir(2) C(51) C(47) -84.3(4) yes
N(3) Ir(2) C(51) C(50) 160.6(4) yes
N(3) Ir(2) C(51) C(56) 40.3(8) yes
N(3) C(37) C(38) C(39) 0(1) yes
N(3) C(37) C(38) H(39) 179.8 no
N(3) C(41) C(40) C(39) 0(1) yes
N(3) C(41) C(40) H(41) -178.5 no
N(3) C(41) C(42) N(4) -10.9(10) yes
N(3) C(41) C(42) C(43) 169.8(7) yes
N(4) Ir(2) N(3) C(37) -177.3(7) yes
N(4) Ir(2) N(3) C(41) -2.9(5) yes
N(4) Ir(2) C(29) C(30) 51.3(6) yes
N(4) Ir(2) C(47) C(48) -56.4(6) yes
N(4) Ir(2) C(47) C(51) -174.9(4) yes
N(4) Ir(2) C(47) C(52) 67.1(8) yes
N(4) Ir(2) C(48) C(47) 136.6(5) yes
N(4) Ir(2) C(48) C(49) -103.7(4) yes
N(4) Ir(2) C(48) C(53) 12.9(8) yes
N(4) Ir(2) C(49) C(48) 86.9(4) yes
N(4) Ir(2) C(49) C(50) -158.1(4) yes
N(4) Ir(2) C(49) C(54) -36.1(9) yes
N(4) Ir(2) C(50) C(49) 34.9(6) yes
N(4) Ir(2) C(50) C(51) 154.3(4) yes
N(4) Ir(2) C(50) C(55) -87.5(8) yes
N(4) Ir(2) C(51) C(47) 15(1) yes
N(4) Ir(2) C(51) C(50) -99.7(10) yes
N(4) Ir(2) C(51) C(56) 140.0(9) yes
N(4) C(42) C(41) C(40) 170.6(6) yes
N(4) C(42) C(43) C(44) 0(1) yes
N(4) C(42) C(43) H(42) -179.7 no
N(4) C(46) C(45) C(44) -2(1) yes
N(4) C(46) C(45) H(44) 177.7 no
C(1) Ir(1) N(1) C(9) 100.2(6) yes
C(1) Ir(1) N(1) C(13) -84.1(5) yes
C(1) Ir(1) N(2) C(14) 93.4(5) yes
C(1) Ir(1) N(2) C(18) -83.3(6) yes
C(1) Ir(1) C(19) C(20) 115.3(7) yes
C(1) Ir(1) C(19) C(23) -4.8(8) yes
C(1) Ir(1) C(19) C(24) -120.9(8) yes
C(1) Ir(1) C(20) C(19) -127.5(5) yes
C(1) Ir(1) C(20) C(21) -8.2(7) yes
C(1) Ir(1) C(20) C(25) 107.9(8) yes
C(1) Ir(1) C(21) C(20) 175.2(4) yes
C(1) Ir(1) C(21) C(22) -68.7(5) yes
C(1) Ir(1) C(21) C(26) 48.8(8) yes
C(1) Ir(1) C(22) C(21) 118.1(5) yes
C(1) Ir(1) C(22) C(23) -124.5(4) yes
C(1) Ir(1) C(22) C(27) -2.9(7) yes
C(1) Ir(1) C(23) C(19) 177.5(4) yes
C(1) Ir(1) C(23) C(22) 63.1(5) yes
C(1) Ir(1) C(23) C(28) -57.5(8) yes
C(1) C(2) C(3) C(4) -57.0(10) yes
C(1) C(2) C(3) C(8) 121.8(9) yes
C(2) C(1) Ir(1) C(19) 86.3(8) yes
C(2) C(1) Ir(1) C(20) 157.4(5) yes
C(2) C(1) Ir(1) C(21) 152.2(5) yes
C(2) C(1) Ir(1) C(22) 116.9(6) yes
C(2) C(1) Ir(1) C(23) 83.1(6) yes
C(2) C(3) C(4) C(5) 178.9(8) yes
C(2) C(3) C(4) H(3) -2.3 no
C(2) C(3) C(8) C(7) -178.3(8) yes
C(2) C(3) C(8) H(7) 2.3 no
C(3) C(4) C(5) C(6) -1(1) yes
C(3) C(4) C(5) H(4) -179.4 no
C(3) C(8) C(7) C(6) 0(1) yes
C(3) C(8) C(7) H(6) -179.2 no
C(4) C(3) C(2) H(1) -177.8 no
C(4) C(3) C(2) H(2) 66.1 no
C(4) C(3) C(8) C(7) 0(1) yes
C(4) C(3) C(8) H(7) -178.9 no
C(4) C(5) C(6) C(7) 1(1) yes
C(4) C(5) C(6) H(5) -178.4 no
C(5) C(4) C(3) C(8) 0(1) yes
C(5) C(6) C(7) C(8) 0(1) yes
C(5) C(6) C(7) H(6) 178.2 no
C(6) C(5) C(4) H(3) -179.8 no
C(6) C(7) C(8) H(7) 179.3 no
C(7) C(6) C(5) H(4) 179.8 no
C(8) C(3) C(2) H(1) 1.0 no
C(8) C(3) C(2) H(2) -115.1 no
C(8) C(3) C(4) H(3) 178.8 no
C(8) C(7) C(6) H(5) 179.0 no
C(9) N(1) Ir(1) C(19) -52.7(6) yes
C(9) N(1) Ir(1) C(20) -82.6(6) yes
C(9) N(1) Ir(1) C(21) -77.1(9) yes
C(9) N(1) Ir(1) C(22) 3.7(8) yes
C(9) N(1) Ir(1) C(23) -14.2(7) yes
C(9) N(1) C(13) C(12) 1.3(10) yes
C(9) N(1) C(13) C(14) -179.9(6) yes
C(9) C(10) C(11) C(12) 0(1) yes
C(9) C(10) C(11) H(10) -179.4 no
C(10) C(9) N(1) C(13) 0(1) yes
C(10) C(11) C(12) C(13) 0(1) yes
C(10) C(11) C(12) H(11) -179.9 no
C(11) C(10) C(9) H(8) 180.0 no
C(11) C(12) C(13) C(14) -179.8(7) yes
C(12) C(11) C(10) H(9) 179.9 no
C(12) C(13) C(14) C(15) -6(1) yes
C(13) N(1) Ir(1) C(19) 123.0(5) yes
C(13) N(1) Ir(1) C(20) 93.1(5) yes
C(13) N(1) Ir(1) C(21) 98.6(8) yes
C(13) N(1) Ir(1) C(22) 179.4(4) yes
C(13) N(1) Ir(1) C(23) 161.5(5) yes
C(13) N(1) C(9) H(8) 179.2 no
C(13) C(12) C(11) H(10) 179.9 no
C(13) C(14) N(2) C(18) 179.3(6) yes
C(13) C(14) C(15) C(16) -178.8(7) yes
C(13) C(14) C(15) H(12) 1.4 no
C(14) N(2) Ir(1) C(19) -92.6(5) yes
C(14) N(2) Ir(1) C(20) -120.7(5) yes
C(14) N(2) Ir(1) C(21) -159.0(5) yes
C(14) N(2) Ir(1) C(22) 178.3(4) yes
C(14) N(2) Ir(1) C(23) -109.5(9) yes
C(14) N(2) C(18) C(17) 0(1) yes
C(14) N(2) C(18) H(15) -179.9 no
C(14) C(13) C(12) H(11) 0.4 no
C(14) C(15) C(16) C(17) -1(1) yes
C(14) C(15) C(16) H(13) 179.9 no
C(15) C(14) N(2) C(18) 0.0(10) yes
C(15) C(16) C(17) C(18) 1(1) yes
C(15) C(16) C(17) H(14) -177.6 no
C(16) C(17) C(18) H(15) 178.9 no
C(17) C(16) C(15) H(12) 178.4 no
C(18) N(2) Ir(1) C(19) 90.7(6) yes
C(18) N(2) Ir(1) C(20) 62.6(6) yes
C(18) N(2) Ir(1) C(21) 24.3(6) yes
C(18) N(2) Ir(1) C(22) 1.6(7) yes
C(18) N(2) Ir(1) C(23) 73(1) yes
C(18) C(17) C(16) H(13) -179.4 no
C(19) Ir(1) C(20) C(21) 119.3(6) yes
C(19) Ir(1) C(20) C(25) -124.6(9) yes
C(19) Ir(1) C(21) C(20) -35.2(4) yes
C(19) Ir(1) C(21) C(22) 81.0(4) yes
C(19) Ir(1) C(21) C(26) -161.6(8) yes
C(19) Ir(1) C(22) C(21) -78.1(4) yes
C(19) Ir(1) C(22) C(23) 39.3(4) yes
C(19) Ir(1) C(22) C(27) 160.9(8) yes
C(19) Ir(1) C(23) C(22) -114.4(6) yes
C(19) Ir(1) C(23) C(28) 125.0(9) yes
C(19) C(20) Ir(1) C(21) -119.3(6) yes
C(19) C(20) Ir(1) C(22) -80.6(5) yes
C(19) C(20) Ir(1) C(23) -37.1(4) yes
C(19) C(20) C(21) C(22) -2.8(8) yes
C(19) C(20) C(21) C(26) -172.0(7) yes
C(19) C(20) C(25) H(19) -2.1 no
C(19) C(20) C(25) H(20) -121.5 no
C(19) C(20) C(25) H(21) 117.6 no
C(19) C(23) Ir(1) C(20) 34.6(4) yes
C(19) C(23) Ir(1) C(21) 76.7(5) yes
C(19) C(23) Ir(1) C(22) 114.4(6) yes
C(19) C(23) C(22) C(21) -5.2(8) yes
C(19) C(23) C(22) C(27) 170.6(7) yes
C(19) C(23) C(28) H(28) 134.7 no
C(19) C(23) C(28) H(29) 14.5 no
C(19) C(23) C(28) H(30) -103.8 no
C(20) Ir(1) C(19) C(23) -120.0(6) yes
C(20) Ir(1) C(19) C(24) 123.9(9) yes
C(20) Ir(1) C(21) C(22) 116.1(6) yes
C(20) Ir(1) C(21) C(26) -126.4(9) yes
C(20) Ir(1) C(22) C(21) -37.9(4) yes
C(20) Ir(1) C(22) C(23) 79.5(4) yes
C(20) Ir(1) C(22) C(27) -158.9(8) yes
C(20) Ir(1) C(23) C(22) -79.8(4) yes
C(20) Ir(1) C(23) C(28) 159.5(8) yes
C(20) C(19) Ir(1) C(21) 37.0(4) yes
C(20) C(19) Ir(1) C(22) 80.5(5) yes
C(20) C(19) Ir(1) C(23) 120.0(6) yes
C(20) C(19) C(23) C(22) 3.6(8) yes
C(20) C(19) C(23) C(28) 170.7(7) yes
C(20) C(19) C(24) H(16) 179.3 no
C(20) C(19) C(24) H(17) 61.1 no
C(20) C(19) C(24) H(18) -59.2 no
C(20) C(21) Ir(1) C(22) -116.1(6) yes
C(20) C(21) Ir(1) C(23) -78.3(4) yes
C(20) C(21) C(22) C(23) 4.9(8) yes
C(20) C(21) C(22) C(27) -170.9(7) yes
C(20) C(21) C(26) H(22) -12.9 no
C(20) C(21) C(26) H(23) 108.0 no
C(20) C(21) C(26) H(24) -132.1 no
C(21) Ir(1) C(19) C(23) -83.0(4) yes
C(21) Ir(1) C(19) C(24) 160.9(8) yes
C(21) Ir(1) C(20) C(25) 116.1(9) yes
C(21) Ir(1) C(22) C(23) 117.4(6) yes
C(21) Ir(1) C(22) C(27) -121.0(9) yes
C(21) Ir(1) C(23) C(22) -37.7(4) yes
C(21) Ir(1) C(23) C(28) -158.4(8) yes
C(21) C(20) Ir(1) C(22) 38.7(4) yes
C(21) C(20) Ir(1) C(23) 82.2(4) yes
C(21) C(20) C(19) C(23) -0.5(8) yes
C(21) C(20) C(19) C(24) 178.9(7) yes
C(21) C(20) C(25) H(19) 179.9 no
C(21) C(20) C(25) H(20) 60.4 no
C(21) C(20) C(25) H(21) -60.5 no
C(21) C(22) Ir(1) C(23) -117.4(6) yes
C(21) C(22) C(23) C(28) -172.5(7) yes
C(21) C(22) C(27) H(25) -61.0 no
C(21) C(22) C(27) H(26) -179.6 no
C(21) C(22) C(27) H(27) 60.0 no
C(22) Ir(1) C(19) C(23) -39.6(4) yes
C(22) Ir(1) C(19) C(24) -155.7(8) yes
C(22) Ir(1) C(20) C(25) 154.8(8) yes
C(22) Ir(1) C(21) C(26) 117.4(9) yes
C(22) Ir(1) C(23) C(28) -120.7(9) yes
C(22) C(21) Ir(1) C(23) 37.9(4) yes
C(22) C(21) C(20) C(25) 175.6(7) yes
C(22) C(21) C(26) H(22) 179.2 no
C(22) C(21) C(26) H(23) -59.9 no
C(22) C(21) C(26) H(24) 60.0 no
C(22) C(23) C(19) C(24) -175.9(7) yes
C(22) C(23) C(28) H(28) -60.5 no
C(22) C(23) C(28) H(29) 179.3 no
C(22) C(23) C(28) H(30) 61.0 no
C(23) Ir(1) C(19) C(24) -116.1(9) yes
C(23) Ir(1) C(20) C(25) -161.7(8) yes
C(23) Ir(1) C(21) C(26) 155.3(8) yes
C(23) Ir(1) C(22) C(27) 121.5(8) yes
C(23) C(19) C(20) C(25) -178.8(7) yes
C(23) C(19) C(24) H(16) -1.3 no
C(23) C(19) C(24) H(17) -119.5 no
C(23) C(19) C(24) H(18) 120.1 no
C(23) C(22) C(21) C(26) 174.9(7) yes
C(23) C(22) C(27) H(25) 124.0 no
C(23) C(22) C(27) H(26) 5.4 no
C(23) C(22) C(27) H(27) -115.0 no
C(24) C(19) C(20) C(25) 0(1) yes
C(24) C(19) C(23) C(28) -8(1) yes
C(25) C(20) C(21) C(26) 6(1) yes
C(26) C(21) C(22) C(27) 0(1) yes
C(27) C(22) C(23) C(28) 3(1) yes
C(29) Ir(2) N(3) C(37) 93.8(6) yes
C(29) Ir(2) N(3) C(41) -91.8(5) yes
C(29) Ir(2) N(4) C(42) 83.6(5) yes
C(29) Ir(2) N(4) C(46) -90.8(7) yes
C(29) Ir(2) C(47) C(48) 125.4(6) yes
C(29) Ir(2) C(47) C(51) 7.0(7) yes
C(29) Ir(2) C(47) C(52) -111.0(8) yes
C(29) Ir(2) C(48) C(47) -116.3(6) yes
C(29) Ir(2) C(48) C(49) 3.5(8) yes
C(29) Ir(2) C(48) C(53) 120.1(8) yes
C(29) Ir(2) C(49) C(48) -178.1(4) yes
C(29) Ir(2) C(49) C(50) -63.0(5) yes
C(29) Ir(2) C(49) C(54) 59.0(9) yes
C(29) Ir(2) C(50) C(49) 123.7(5) yes
C(29) Ir(2) C(50) C(51) -116.9(4) yes
C(29) Ir(2) C(50) C(55) 1.3(8) yes
C(29) Ir(2) C(51) C(47) -175.9(4) yes
C(29) Ir(2) C(51) C(50) 69.1(5) yes
C(29) Ir(2) C(51) C(56) -51.2(8) yes
C(29) C(30) C(31) C(32) -84(1) yes
C(29) C(30) C(31) C(36) 90(1) yes
C(30) C(29) Ir(2) C(47) -130.2(7) yes
C(30) C(29) Ir(2) C(48) -59.5(9) yes
C(30) C(29) Ir(2) C(49) -57.2(7) yes
C(30) C(29) Ir(2) C(50) -90.4(6) yes
C(30) C(29) Ir(2) C(51) -125.6(6) yes
C(30) C(31) C(32) C(33) 176.6(9) yes
C(30) C(31) C(32) H(33) -2.0 no
C(30) C(31) C(36) C(35) -176.0(8) yes
C(30) C(31) C(36) H(37) 2.3 no
C(31) C(32) C(33) C(34) 0(1) yes
C(31) C(32) C(33) H(34) 179.9 no
C(31) C(36) C(35) C(34) 0(1) yes
C(31) C(36) C(35) H(36) -178.6 no
C(32) C(31) C(30) H(31) 153.7 no
C(32) C(31) C(30) H(32) 36.8 no
C(32) C(31) C(36) C(35) 0(1) yes
C(32) C(31) C(36) H(37) 177.3 no
C(32) C(33) C(34) C(35) 0(1) yes
C(32) C(33) C(34) H(35) -180.0 no
C(33) C(32) C(31) C(36) 0(1) yes
C(33) C(34) C(35) C(36) 0(1) yes
C(33) C(34) C(35) H(36) 179.0 no
C(34) C(33) C(32) H(33) 178.0 no
C(34) C(35) C(36) H(37) -177.6 no
C(35) C(34) C(33) H(34) 179.7 no
C(36) C(31) C(30) H(31) -31.2 no
C(36) C(31) C(30) H(32) -148.1 no
C(36) C(31) C(32) H(33) -177.6 no
C(36) C(35) C(34) H(35) -180.0 no
C(37) N(3) Ir(2) C(47) -52.1(6) yes
C(37) N(3) Ir(2) C(48) -81.4(7) yes
C(37) N(3) Ir(2) C(49) -69(1) yes
C(37) N(3) Ir(2) C(50) 5.9(8) yes
C(37) N(3) Ir(2) C(51) -13.3(7) yes
C(37) N(3) C(41) C(40) 1(1) yes
C(37) N(3) C(41) C(42) -176.9(7) yes
C(37) C(38) C(39) C(40) 2(1) yes
C(37) C(38) C(39) H(40) -175.5 no
C(38) C(37) N(3) C(41) -1(1) yes
C(38) C(39) C(40) C(41) -3(1) yes
C(38) C(39) C(40) H(41) 176.2 no
C(39) C(38) C(37) H(38) 179.1 no
C(39) C(40) C(41) C(42) 179.4(7) yes
C(40) C(39) C(38) H(39) -177.2 no
C(40) C(41) C(42) C(43) -8(1) yes
C(41) N(3) Ir(2) C(47) 122.3(5) yes
C(41) N(3) Ir(2) C(48) 93.0(5) yes
C(41) N(3) Ir(2) C(49) 104.4(9) yes
C(41) N(3) Ir(2) C(50) -179.8(5) yes
C(41) N(3) Ir(2) C(51) 161.0(5) yes
C(41) N(3) C(37) H(38) 178.7 no
C(41) C(40) C(39) H(40) 175.2 no
C(41) C(42) N(4) C(46) -176.8(7) yes
C(41) C(42) C(43) C(44) 178.9(8) yes
C(41) C(42) C(43) H(42) -0.4 no
C(42) N(4) Ir(2) C(47) -95.4(6) yes
C(42) N(4) Ir(2) C(48) -125.8(5) yes
C(42) N(4) Ir(2) C(49) -164.9(5) yes
C(42) N(4) Ir(2) C(50) 173.5(5) yes
C(42) N(4) Ir(2) C(51) -107(1) yes
C(42) N(4) C(46) C(45) -1(1) yes
C(42) N(4) C(46) H(45) 176.8 no
C(42) C(41) C(40) H(41) -0.1 no
C(42) C(43) C(44) C(45) -3(1) yes
C(42) C(43) C(44) H(43) 177.1 no
C(43) C(42) N(4) C(46) 2(1) yes
C(43) C(44) C(45) C(46) 4(1) yes
C(43) C(44) C(45) H(44) -175.6 no
C(44) C(45) C(46) H(45) 179.8 no
C(45) C(44) C(43) H(42) 176.2 no
C(46) N(4) Ir(2) C(47) 90.2(7) yes
C(46) N(4) Ir(2) C(48) 59.8(7) yes
C(46) N(4) Ir(2) C(49) 20.8(7) yes
C(46) N(4) Ir(2) C(50) -0.9(8) yes
C(46) N(4) Ir(2) C(51) 78(1) yes
C(46) C(45) C(44) H(43) -175.9 no
C(47) Ir(2) C(48) C(49) 119.8(7) yes
C(47) Ir(2) C(48) C(53) -123(1) yes
C(47) Ir(2) C(49) C(48) -35.3(4) yes
C(47) Ir(2) C(49) C(50) 79.8(5) yes
C(47) Ir(2) C(49) C(54) -158.2(10) yes
C(47) Ir(2) C(50) C(49) -80.2(5) yes
C(47) Ir(2) C(50) C(51) 39.1(4) yes
C(47) Ir(2) C(50) C(55) 157.4(9) yes
C(47) Ir(2) C(51) C(50) -115.1(6) yes
C(47) Ir(2) C(51) C(56) 124.6(9) yes
C(47) C(48) Ir(2) C(49) -119.8(7) yes
C(47) C(48) Ir(2) C(50) -81.0(5) yes
C(47) C(48) Ir(2) C(51) -37.8(4) yes
C(47) C(48) C(49) C(50) -3.8(8) yes
C(47) C(48) C(49) C(54) -170.4(7) yes
C(47) C(48) C(53) H(49) 1.7 no
C(47) C(48) C(53) H(50) -117.7 no
C(47) C(48) C(53) H(51) 121.9 no
C(47) C(51) Ir(2) C(48) 35.9(4) yes
C(47) C(51) Ir(2) C(49) 78.7(5) yes
C(47) C(51) Ir(2) C(50) 115.1(6) yes
C(47) C(51) C(50) C(49) -5.6(8) yes
C(47) C(51) C(50) C(55) 172.4(7) yes
C(47) C(51) C(56) H(58) 133.4 no
C(47) C(51) C(56) H(59) -106.3 no
C(47) C(51) C(56) H(60) 14.7 no
C(48) Ir(2) C(47) C(51) -118.4(6) yes
C(48) Ir(2) C(47) C(52) 123.6(10) yes
C(48) Ir(2) C(49) C(50) 115.0(6) yes
C(48) Ir(2) C(49) C(54) -122(1) yes
C(48) Ir(2) C(50) C(49) -39.1(4) yes
C(48) Ir(2) C(50) C(51) 80.3(4) yes
C(48) Ir(2) C(50) C(55) -161.5(9) yes
C(48) Ir(2) C(51) C(50) -79.1(4) yes
C(48) Ir(2) C(51) C(56) 160.6(8) yes
C(48) C(47) Ir(2) C(49) 36.9(5) yes
C(48) C(47) Ir(2) C(50) 79.5(5) yes
C(48) C(47) Ir(2) C(51) 118.4(6) yes
C(48) C(47) C(51) C(50) 3.2(8) yes
C(48) C(47) C(51) C(56) 170.9(7) yes
C(48) C(47) C(52) H(46) 117.9 no
C(48) C(47) C(52) H(47) -1.0 no
C(48) C(47) C(52) H(48) -123.7 no
C(48) C(49) Ir(2) C(50) -115.0(6) yes
C(48) C(49) Ir(2) C(51) -78.3(5) yes
C(48) C(49) C(50) C(51) 5.8(8) yes
C(48) C(49) C(50) C(55) -172.1(7) yes
C(48) C(49) C(54) H(52) -58.6 no
C(48) C(49) C(54) H(53) 179.7 no
C(48) C(49) C(54) H(54) 60.0 no
C(49) Ir(2) C(47) C(51) -81.5(4) yes
C(49) Ir(2) C(47) C(52) 160.4(8) yes
C(49) Ir(2) C(48) C(53) 116.5(10) yes
C(49) Ir(2) C(50) C(51) 119.4(6) yes
C(49) Ir(2) C(50) C(55) -122.4(10) yes
C(49) Ir(2) C(51) C(50) -36.4(4) yes
C(49) Ir(2) C(51) C(56) -156.7(9) yes
C(49) C(48) Ir(2) C(50) 38.8(4) yes
C(49) C(48) Ir(2) C(51) 81.9(5) yes
C(49) C(48) C(47) C(51) 0.3(8) yes
C(49) C(48) C(47) C(52) -178.3(7) yes
C(49) C(48) C(53) H(49) 180.0 no
C(49) C(48) C(53) H(50) 60.6 no
C(49) C(48) C(53) H(51) -59.8 no
C(49) C(50) Ir(2) C(51) -119.4(6) yes
C(49) C(50) C(51) C(56) -173.7(7) yes
C(49) C(50) C(55) H(55) -1.9 no
C(49) C(50) C(55) H(56) 116.4 no
C(49) C(50) C(55) H(57) -121.8 no
C(50) Ir(2) C(47) C(51) -38.9(4) yes
C(50) Ir(2) C(47) C(52) -157.0(8) yes
C(50) Ir(2) C(48) C(53) 155.3(9) yes
C(50) Ir(2) C(49) C(54) 122(1) yes
C(50) Ir(2) C(51) C(56) -120.3(9) yes
C(50) C(49) Ir(2) C(51) 36.7(4) yes
C(50) C(49) C(48) C(53) 177.6(7) yes
C(50) C(49) C(54) H(52) 137.3 no
C(50) C(49) C(54) H(53) 15.5 no
C(50) C(49) C(54) H(54) -104.2 no
C(50) C(51) C(47) C(52) -178.1(7) yes
C(50) C(51) C(56) H(58) -60.9 no
C(50) C(51) C(56) H(59) 59.4 no
C(50) C(51) C(56) H(60) -179.6 no
C(51) Ir(2) C(47) C(52) -118.0(9) yes
C(51) Ir(2) C(48) C(53) -161.5(9) yes
C(51) Ir(2) C(49) C(54) 158.8(10) yes
C(51) Ir(2) C(50) C(55) 118.2(9) yes
C(51) C(47) C(48) C(53) 178.9(7) yes
C(51) C(47) C(52) H(46) -60.5 no
C(51) C(47) C(52) H(47) -179.4 no
C(51) C(47) C(52) H(48) 57.9 no
C(51) C(50) C(49) C(54) 172.2(8) yes
C(51) C(50) C(55) H(55) -179.5 no
C(51) C(50) C(55) H(56) -61.2 no
C(51) C(50) C(55) H(57) 60.5 no
C(52) C(47) C(48) C(53) 0(1) yes
C(52) C(47) C(51) C(56) -10(1) yes
C(53) C(48) C(49) C(54) 11(1) yes
C(54) C(49) C(50) C(55) -5(1) yes
C(55) C(50) C(51) C(56) 4(1) yes
H(3) C(4) C(5) H(4) 1.8 no
H(4) C(5) C(6) H(5) 0.0 no
H(5) C(6) C(7) H(6) -1.9 no
H(6) C(7) C(8) H(7) 0.2 no
H(8) C(9) C(10) H(9) 0.3 no
H(9) C(10) C(11) H(10) 0.3 no
H(10) C(11) C(12) H(11) -0.3 no
H(12) C(15) C(16) H(13) -0.3 no
H(13) C(16) C(17) H(14) 1.0 no
H(14) C(17) C(18) H(15) -1.5 no
H(33) C(32) C(33) H(34) -1.6 no
H(34) C(33) C(34) H(35) -0.5 no
H(35) C(34) C(35) H(36) -0.8 no
H(36) C(35) C(36) H(37) 3.1 no
H(38) C(37) C(38) H(39) -0.8 no
H(39) C(38) C(39) H(40) 4.4 no
H(40) C(39) C(40) H(41) -5.3 no
H(42) C(43) C(44) H(43) -3.6 no
H(43) C(44) C(45) H(44) 4.3 no
H(44) C(45) C(46) H(45) -0.4 no
H(44) C(45) C(46) H(45) -0.4 no
